data_7105543
loop_
_publ_author_name
'Han, Ying-Feng'
'Li, Hao'
'Weng, Lin-Hong'
'Jin, Guo-Xin'

_publ_section_title
;
 Efficient formation of organoiridium macrocycles via C--H activation
 directed self-assembly
;
_journal_issue 20
_journal_name_full 'Chemical Communications'
_journal_page_first 3556
_journal_paper_doi 10.1039/b923335k
_journal_volume 46
_journal_year 2010
_chemical_formula_sum 'C40 H44 Cl2 Ir2 N2'
_chemical_formula_weight 1008.07
_chemical_name_systematic
;
?
;
_space_group_IT_number 14
_symmetry_cell_setting monoclinic
_symmetry_space_group_name_Hall '-P 2yn'
_symmetry_space_group_name_H-M 'P 1 21/n 1'
_atom_sites_solution_hydrogens geom
_atom_sites_solution_primary direct
_atom_sites_solution_secondary difmap
_audit_creation_method SHELXL-97
_cell_angle_alpha 90.00
_cell_angle_beta 101.915(5)
_cell_angle_gamma 90.00
_cell_formula_units_Z 2
_cell_length_a 7.468(3)
_cell_length_b 18.049(7)
_cell_length_c 13.623(6)
_cell_measurement_reflns_used 786
_cell_measurement_temperature 293(2)
_cell_measurement_theta_max 25.632
_cell_measurement_theta_min 2.254
_cell_volume 1796.7(13)
_computing_cell_refinement 'Bruker SMART'
_computing_data_collection 'Bruker SMART'
_computing_data_reduction 'Bruker SHELXTL'
_computing_molecular_graphics 'Bruker SHELXTL'
_computing_publication_material 'Bruker SHELXTL'
_computing_structure_refinement 'SHELXL-97 (Sheldrick, 1997)'
_computing_structure_solution 'SHELXS-97 (Sheldrick, 1990)'
_diffrn_ambient_temperature 293(2)
_diffrn_measured_fraction_theta_full 0.975
_diffrn_measured_fraction_theta_max 0.975
_diffrn_measurement_device_type 'CCD area detector'
_diffrn_measurement_method 'phi and omega scans'
_diffrn_radiation_monochromator graphite
_diffrn_radiation_source 'fine-focus sealed tube'
_diffrn_radiation_type MoK\a
_diffrn_radiation_wavelength 0.71073
_diffrn_reflns_av_R_equivalents 0.0390
_diffrn_reflns_av_sigmaI/netI 0.0679
_diffrn_reflns_limit_h_max 9
_diffrn_reflns_limit_h_min -9
_diffrn_reflns_limit_k_max 21
_diffrn_reflns_limit_k_min -23
_diffrn_reflns_limit_l_max 12
_diffrn_reflns_limit_l_min -17
_diffrn_reflns_number 8531
_diffrn_reflns_theta_full 27.00
_diffrn_reflns_theta_max 27.00
_diffrn_reflns_theta_min 1.90
_diffrn_standards_decay_% 6.14
_exptl_absorpt_coefficient_mu 7.578
_exptl_absorpt_correction_T_max 0.5823
_exptl_absorpt_correction_T_min 0.4633
_exptl_absorpt_correction_type multi-scan
_exptl_absorpt_process_details sadabs
_exptl_crystal_colour red
_exptl_crystal_density_diffrn 1.863
_exptl_crystal_density_method 'not measured'
_exptl_crystal_description prism
_exptl_crystal_F_000 972
_exptl_crystal_size_max 0.12
_exptl_crystal_size_mid 0.10
_exptl_crystal_size_min 0.08
_refine_diff_density_max 1.170
_refine_diff_density_min -0.665
_refine_diff_density_rms 0.122
_refine_ls_extinction_method none
_refine_ls_goodness_of_fit_ref 0.829
_refine_ls_hydrogen_treatment constr
_refine_ls_matrix_type full
_refine_ls_number_parameters 211
_refine_ls_number_reflns 3824
_refine_ls_number_restraints 0
_refine_ls_restrained_S_all 0.829
_refine_ls_R_factor_all 0.0461
_refine_ls_R_factor_gt 0.0276
_refine_ls_shift/su_max 0.002
_refine_ls_shift/su_mean 0.000
_refine_ls_structure_factor_coef Fsqd
_refine_ls_weighting_details 'calc w=1/[\s^2^(Fo^2^)+(0.0149P)^2^+0.0000P] where P=(Fo^2^+2Fc^2^)/3'
_refine_ls_weighting_scheme calc
_refine_ls_wR_factor_gt 0.0450
_refine_ls_wR_factor_ref 0.0471
_reflns_number_gt 2718
_reflns_number_total 3824
_reflns_threshold_expression >2sigma(I)
_cod_data_source_file b923335k.txt
_cod_data_source_block Complex_3a
_cod_depositor_comments
;
The following automatic conversions were performed:
'_symmetry_cell_setting' value 'Monoclinic' changed to 'monoclinic'
according to '/home/saulius/struct/CIF-dictionaries/cif_core.dic'
dictionary named 'cif_core.dic' version 2.4.1 from 2010-06-29.

Automatic conversion script
Id: cif_fix_enum 1527 2010-12-29 10:47:43Z saulius 
;
_cod_original_cell_volume 1796.8(13)
_cod_original_sg_symbol_H-M P2(1)/n
_cod_database_code 7105543

loop_
_symmetry_equiv_pos_as_xyz
'x, y, z'
'-x+1/2, y+1/2, -z+1/2'
'-x, -y, -z'
'x-1/2, -y-1/2, z-1/2'

loop_
_atom_site_label
_atom_site_type_symbol
_atom_site_fract_x
_atom_site_fract_y
_atom_site_fract_z
_atom_site_U_iso_or_equiv
_atom_site_adp_type
_atom_site_occupancy
_atom_site_symmetry_multiplicity
_atom_site_calc_flag
_atom_site_refinement_flags
_atom_site_disorder_assembly
_atom_site_disorder_group
Ir1 Ir 0.58298(3) 0.114192(10) 0.309129(14) 0.03043(6) Uani 1 1 d . . .
Cl1 Cl 0.26688(17) 0.10220(7) 0.22677(10) 0.0479(3) Uani 1 1 d . . .
N1 N 0.4985(5) 0.18502(19) 0.4134(3) 0.0293(9) Uani 1 1 d . . .
C1 C 0.5438(6) -0.0352(2) 0.4159(4) 0.0339(12) Uani 1 1 d . . .
H1 H 0.5719 -0.0601 0.3612 0.041 Uiso 1 1 calc R . .
C2 C 0.5369(6) 0.0425(2) 0.4159(4) 0.0304(11) Uani 1 1 d . . .
C3 C 0.4915(6) 0.0754(3) 0.5022(4) 0.0307(11) Uani 1 1 d . . .
C4 C 0.4714(6) 0.1538(3) 0.4949(4) 0.0332(11) Uani 1 1 d . . .
H4 H 0.4400 0.1815 0.5464 0.040 Uiso 1 1 calc R . .
C5 C 0.4647(6) 0.2629(2) 0.4001(4) 0.0337(12) Uani 1 1 d . . .
C6 C 0.3672(7) 0.2880(3) 0.3089(4) 0.0467(14) Uani 1 1 d . . .
H6 H 0.3298 0.2552 0.2559 0.056 Uiso 1 1 calc R . .
C7 C 0.3253(8) 0.3636(3) 0.2974(5) 0.0588(17) Uani 1 1 d . . .
H7 H 0.2579 0.3813 0.2368 0.071 Uiso 1 1 calc R . .
C8 C 0.3838(8) 0.4115(3) 0.3754(5) 0.0607(18) Uani 1 1 d . . .
H8 H 0.3547 0.4616 0.3678 0.073 Uiso 1 1 calc R . .
C9 C 0.4840(8) 0.3863(3) 0.4639(5) 0.0546(15) Uani 1 1 d . . .
H9 H 0.5256 0.4196 0.5157 0.066 Uiso 1 1 calc R . .
C10 C 0.5247(7) 0.3121(3) 0.4776(4) 0.0447(14) Uani 1 1 d . . .
H10 H 0.5922 0.2953 0.5386 0.054 Uiso 1 1 calc R . .
C11 C 0.8396(6) 0.0658(3) 0.2924(4) 0.0360(12) Uani 1 1 d . . .
C12 C 0.7139(7) 0.0641(3) 0.1984(4) 0.0379(12) Uani 1 1 d . . .
C13 C 0.6770(8) 0.1399(3) 0.1661(4) 0.0502(16) Uani 1 1 d . . .
C14 C 0.7719(8) 0.1867(3) 0.2409(5) 0.0483(15) Uani 1 1 d . . .
C15 C 0.8671(7) 0.1414(3) 0.3224(4) 0.0429(14) Uani 1 1 d . . .
C16 C 0.9373(7) 0.0005(3) 0.3476(4) 0.0537(16) Uani 1 1 d . . .
H16A H 1.0631 0.0009 0.3415 0.081 Uiso 1 1 calc R . .
H16B H 0.8802 -0.0445 0.3194 0.081 Uiso 1 1 calc R . .
H16C H 0.9309 0.0034 0.4172 0.081 Uiso 1 1 calc R . .
C17 C 0.6474(8) -0.0038(3) 0.1360(4) 0.0663(18) Uani 1 1 d . . .
H17A H 0.5252 0.0046 0.0989 0.100 Uiso 1 1 calc R . .
H17B H 0.6480 -0.0458 0.1794 0.100 Uiso 1 1 calc R . .
H17C H 0.7267 -0.0133 0.0903 0.100 Uiso 1 1 calc R . .
C18 C 0.5556(9) 0.1625(4) 0.0688(4) 0.089(2) Uani 1 1 d . . .
H18A H 0.5219 0.2136 0.0724 0.134 Uiso 1 1 calc R . .
H18B H 0.4474 0.1323 0.0565 0.134 Uiso 1 1 calc R . .
H18C H 0.6199 0.1560 0.0152 0.134 Uiso 1 1 calc R . .
C19 C 0.7840(9) 0.2699(3) 0.2387(6) 0.095(3) Uani 1 1 d . . .
H19A H 0.8782 0.2843 0.2041 0.142 Uiso 1 1 calc R . .
H19B H 0.8128 0.2885 0.3061 0.142 Uiso 1 1 calc R . .
H19C H 0.6689 0.2899 0.2045 0.142 Uiso 1 1 calc R . .
C20 C 0.9928(8) 0.1681(4) 0.4149(5) 0.084(2) Uani 1 1 d . . .
H20A H 0.9864 0.2212 0.4180 0.127 Uiso 1 1 calc R . .
H20B H 1.1158 0.1534 0.4135 0.127 Uiso 1 1 calc R . .
H20C H 0.9574 0.1471 0.4727 0.127 Uiso 1 1 calc R . .

loop_
_atom_site_aniso_label
_atom_site_aniso_U_11
_atom_site_aniso_U_22
_atom_site_aniso_U_33
_atom_site_aniso_U_23
_atom_site_aniso_U_13
_atom_site_aniso_U_12
Ir1 0.03423(10) 0.03097(10) 0.02802(10) 0.00332(11) 0.01087(7) -0.00124(11)
Cl1 0.0389(7) 0.0569(8) 0.0460(8) -0.0033(7) 0.0042(6) -0.0105(6)
N1 0.029(2) 0.027(2) 0.032(2) 0.0016(19) 0.0058(18) -0.0039(17)
C1 0.044(3) 0.030(3) 0.031(3) -0.004(2) 0.014(2) -0.002(2)
C2 0.031(3) 0.031(3) 0.030(3) 0.004(2) 0.010(2) 0.003(2)
C3 0.035(3) 0.026(3) 0.035(3) 0.003(2) 0.014(2) -0.001(2)
C4 0.036(3) 0.034(3) 0.031(3) -0.002(3) 0.009(2) -0.001(2)
C5 0.030(3) 0.031(3) 0.044(3) 0.009(2) 0.014(2) 0.001(2)
C6 0.053(4) 0.042(3) 0.041(3) 0.009(3) 0.002(3) -0.003(3)
C7 0.056(4) 0.047(4) 0.068(4) 0.024(3) 0.002(3) 0.009(3)
C8 0.062(4) 0.029(3) 0.096(5) 0.010(4) 0.028(4) 0.010(3)
C9 0.062(4) 0.033(3) 0.070(4) -0.007(4) 0.016(3) -0.007(3)
C10 0.053(4) 0.039(3) 0.043(4) 0.001(3) 0.012(3) -0.003(3)
C11 0.034(3) 0.046(3) 0.031(3) 0.008(3) 0.014(2) 0.004(2)
C12 0.035(3) 0.051(3) 0.032(3) 0.001(3) 0.017(2) 0.003(3)
C13 0.049(4) 0.073(4) 0.035(3) 0.019(3) 0.022(3) 0.011(3)
C14 0.048(4) 0.038(3) 0.071(4) 0.011(3) 0.039(3) 0.002(3)
C15 0.032(3) 0.057(4) 0.044(3) -0.008(3) 0.018(3) -0.007(2)
C16 0.044(3) 0.068(4) 0.051(4) 0.015(3) 0.015(3) 0.021(3)
C17 0.065(4) 0.082(5) 0.051(4) -0.030(4) 0.011(3) 0.005(4)
C18 0.083(5) 0.136(6) 0.052(4) 0.054(4) 0.025(4) 0.045(5)
C19 0.098(6) 0.044(4) 0.166(8) 0.023(5) 0.083(5) -0.005(4)
C20 0.051(4) 0.123(6) 0.084(5) -0.052(5) 0.025(4) -0.030(4)

loop_
_atom_type_symbol
_atom_type_description
_atom_type_scat_dispersion_real
_atom_type_scat_dispersion_imag
_atom_type_scat_source
C C 0.0033 0.0016 'International Tables Vol C Tables 4.2.6.8 and 6.1.1.4'
H H 0.0000 0.0000 'International Tables Vol C Tables 4.2.6.8 and 6.1.1.4'
N N 0.0061 0.0033 'International Tables Vol C Tables 4.2.6.8 and 6.1.1.4'
Cl Cl 0.1484 0.1585 'International Tables Vol C Tables 4.2.6.8 and 6.1.1.4'
Ir Ir -1.4442 7.9887 'International Tables Vol C Tables 4.2.6.8 and 6.1.1.4'

loop_
_geom_angle_atom_site_label_1
_geom_angle_atom_site_label_2
_geom_angle_atom_site_label_3
_geom_angle
_geom_angle_site_symmetry_1
_geom_angle_site_symmetry_3
_geom_angle_publ_flag
C2 Ir1 N1 77.54(15) . . ?
C2 Ir1 C15 113.3(2) . . ?
N1 Ir1 C15 103.48(17) . . ?
C2 Ir1 C12 113.73(19) . . ?
N1 Ir1 C12 165.80(17) . . ?
C15 Ir1 C12 64.7(2) . . ?
C2 Ir1 C11 95.95(18) . . ?
N1 Ir1 C11 135.53(17) . . ?
C15 Ir1 C11 38.65(18) . . ?
C12 Ir1 C11 38.48(17) . . ?
C2 Ir1 C13 151.80(19) . . ?
N1 Ir1 C13 130.56(18) . . ?
C15 Ir1 C13 63.1(2) . . ?
C12 Ir1 C13 38.20(19) . . ?
C11 Ir1 C13 63.24(19) . . ?
C2 Ir1 C14 151.3(2) . . ?
N1 Ir1 C14 103.05(17) . . ?
C15 Ir1 C14 38.10(18) . . ?
C12 Ir1 C14 62.86(19) . . ?
C11 Ir1 C14 63.10(19) . . ?
C13 Ir1 C14 36.12(18) . . ?
C2 Ir1 Cl1 88.96(13) . . ?
N1 Ir1 Cl1 88.13(11) . . ?
C15 Ir1 Cl1 156.49(15) . . ?
C12 Ir1 Cl1 100.30(14) . . ?
C11 Ir1 Cl1 136.14(14) . . ?
C13 Ir1 Cl1 93.80(16) . . ?
C14 Ir1 Cl1 119.75(17) . . ?
C4 N1 C5 118.6(4) . . ?
C4 N1 Ir1 115.8(3) . . ?
C5 N1 Ir1 125.5(3) . . ?
C3 C1 C2 120.3(4) 3_656 . ?
C1 C2 C3 115.7(4) . . ?
C1 C2 Ir1 128.7(4) . . ?
C3 C2 Ir1 115.6(3) . . ?
C1 C3 C2 124.0(4) 3_656 . ?
C1 C3 C4 122.5(5) 3_656 . ?
C2 C3 C4 113.4(4) . . ?
N1 C4 C3 117.3(5) . . ?
C6 C5 C10 120.3(4) . . ?
C6 C5 N1 118.8(4) . . ?
C10 C5 N1 120.9(4) . . ?
C5 C6 C7 118.9(5) . . ?
C8 C7 C6 120.0(5) . . ?
C9 C8 C7 120.4(5) . . ?
C8 C9 C10 120.7(6) . . ?
C9 C10 C5 119.6(5) . . ?
C12 C11 C15 108.0(5) . . ?
C12 C11 C16 126.5(5) . . ?
C15 C11 C16 125.4(5) . . ?
C12 C11 Ir1 70.7(3) . . ?
C15 C11 Ir1 70.2(3) . . ?
C16 C11 Ir1 127.8(3) . . ?
C11 C12 C13 107.5(5) . . ?
C11 C12 C17 127.0(5) . . ?
C13 C12 C17 125.1(5) . . ?
C11 C12 Ir1 70.8(3) . . ?
C13 C12 Ir1 74.4(3) . . ?
C17 C12 Ir1 126.0(4) . . ?
C14 C13 C12 108.3(5) . . ?
C14 C13 C18 127.0(6) . . ?
C12 C13 C18 124.7(6) . . ?
C14 C13 Ir1 72.3(3) . . ?
C12 C13 Ir1 67.4(3) . . ?
C18 C13 Ir1 125.6(4) . . ?
C13 C14 C15 108.3(4) . . ?
C13 C14 C19 127.7(6) . . ?
C15 C14 C19 124.0(6) . . ?
C13 C14 Ir1 71.6(3) . . ?
C15 C14 Ir1 66.8(3) . . ?
C19 C14 Ir1 129.1(4) . . ?
C11 C15 C14 107.6(5) . . ?
C11 C15 C20 125.6(5) . . ?
C14 C15 C20 126.3(5) . . ?
C11 C15 Ir1 71.1(3) . . ?
C14 C15 Ir1 75.1(3) . . ?
C20 C15 Ir1 125.8(4) . . ?

loop_
_geom_bond_atom_site_label_1
_geom_bond_atom_site_label_2
_geom_bond_distance
_geom_bond_site_symmetry_2
_geom_bond_publ_flag
Ir1 C2 2.029(4) . ?
Ir1 N1 2.102(4) . ?
Ir1 C15 2.148(5) . ?
Ir1 C12 2.158(5) . ?
Ir1 C11 2.160(5) . ?
Ir1 C13 2.251(5) . ?
Ir1 C14 2.259(5) . ?
Ir1 Cl1 2.4052(15) . ?
N1 C4 1.298(5) . ?
N1 C5 1.433(5) . ?
C1 C3 1.402(6) 3_656 ?
C1 C2 1.403(6) . ?
C2 C3 1.419(6) . ?
C3 C1 1.402(6) 3_656 ?
C3 C4 1.424(6) . ?
C5 C6 1.381(6) . ?
C5 C10 1.381(6) . ?
C6 C7 1.402(6) . ?
C7 C8 1.369(7) . ?
C8 C9 1.359(8) . ?
C9 C10 1.378(6) . ?
C11 C12 1.423(6) . ?
C11 C15 1.426(7) . ?
C11 C16 1.504(6) . ?
C12 C13 1.445(7) . ?
C12 C17 1.515(7) . ?
C13 C14 1.398(7) . ?
C13 C18 1.501(7) . ?
C14 C15 1.443(7) . ?
C14 C19 1.505(7) . ?
C15 C20 1.487(7) . ?
